data_7220332
loop_
_publ_author_name
'Kim, Byung Joo'
'Lee, Haeri'
'Noh, Tae Hwan'
'Jung, Ok-Sang'

_publ_section_title
;
 Interfacial effects of crystal surface through free quinolinyl groups on
 crystal organization and catalysis
;
_journal_issue 23
_journal_name_full CrystEngComm
_journal_page_first 4281
_journal_paper_doi 10.1039/C5CE00527B
_journal_volume 17
_journal_year 2015
_chemical_formula_sum 'C36 H21 Br2 Cu N3 O6'
_chemical_formula_weight 814.92
_chemical_name_systematic
; 
 ? 
;
_space_group_IT_number 64
_symmetry_cell_setting orthorhombic
_symmetry_space_group_name_Hall '-C 2ac 2'
_symmetry_space_group_name_H-M 'C m c a'
_atom_sites_solution_hydrogens geom
_atom_sites_solution_primary direct
_atom_sites_solution_secondary difmap
_audit_creation_method SHELXL-97
_audit_update_record
;
2015-04-09 deposited with the CCDC.
2015-04-24 downloaded from the CCDC.
;
_cell_angle_alpha 90.00
_cell_angle_beta 90.00
_cell_angle_gamma 90.00
_cell_formula_units_Z 8
_cell_length_a 26.8621(18)
_cell_length_b 14.5732(8)
_cell_length_c 15.1408(7)
_cell_measurement_reflns_used 2419
_cell_measurement_temperature 173(2)
_cell_measurement_theta_max 19.18
_cell_measurement_theta_min 2.99
_cell_volume 5927.1(6)
_computing_cell_refinement 'Bruker APEX2'
_computing_data_collection 'Bruker APEX2'
_computing_data_reduction 'Bruker APEX2'
_computing_molecular_graphics 'Bruker SHELXTL'
_computing_publication_material 'Bruker SHELXTL'
_computing_structure_refinement 'SHELXL-97 (Sheldrick, 2008)'
_computing_structure_solution 'SHELXS-97 (Sheldrick, 2008)'
_diffrn_ambient_temperature 173(2)
_diffrn_measured_fraction_theta_full 1.000
_diffrn_measured_fraction_theta_max 1.000
_diffrn_measurement_device_type 'Bruker Breeze CCD'
_diffrn_measurement_method '\f and \w scans'
_diffrn_radiation_monochromator graphite
_diffrn_radiation_source 'fine-focus sealed tube'
_diffrn_radiation_type MoK\a
_diffrn_radiation_wavelength 0.71073
_diffrn_reflns_av_R_equivalents 0.1261
_diffrn_reflns_av_unetI/netI 0.0527
_diffrn_reflns_limit_h_max 32
_diffrn_reflns_limit_h_min -33
_diffrn_reflns_limit_k_max 17
_diffrn_reflns_limit_k_min -17
_diffrn_reflns_limit_l_max 18
_diffrn_reflns_limit_l_min -18
_diffrn_reflns_number 44401
_diffrn_reflns_theta_full 25.99
_diffrn_reflns_theta_max 25.99
_diffrn_reflns_theta_min 2.08
_exptl_absorpt_coefficient_mu 3.491
_exptl_absorpt_correction_T_max 0.6225
_exptl_absorpt_correction_T_min 0.2851
_exptl_absorpt_correction_type multi-scan
_exptl_absorpt_process_details sadabs
_exptl_crystal_colour BROWN
_exptl_crystal_density_diffrn 1.826
_exptl_crystal_density_method 'not measured'
_exptl_crystal_description BLOCK
_exptl_crystal_F_000 3240
_exptl_crystal_size_max 0.48
_exptl_crystal_size_mid 0.28
_exptl_crystal_size_min 0.15
_refine_diff_density_max 1.834
_refine_diff_density_min -2.917
_refine_diff_density_rms 0.448
_refine_ls_extinction_method none
_refine_ls_goodness_of_fit_ref 2.353
_refine_ls_hydrogen_treatment constr
_refine_ls_matrix_type full
_refine_ls_number_parameters 265
_refine_ls_number_reflns 2980
_refine_ls_number_restraints 97
_refine_ls_restrained_S_all 2.331
_refine_ls_R_factor_all 0.2463
_refine_ls_R_factor_gt 0.2047
_refine_ls_shift/su_max 0.009
_refine_ls_shift/su_mean 0.001
_refine_ls_structure_factor_coef Fsqd
_refine_ls_weighting_details 'calc w=1/[\s^2^(Fo^2^)+(0.2000P)^2^+0.0000P] where P=(Fo^2^+2Fc^2^)/3'
_refine_ls_weighting_scheme calc
_refine_ls_wR_factor_gt 0.5611
_refine_ls_wR_factor_ref 0.5770
_reflns_number_gt 1900
_reflns_number_total 2980
_reflns_threshold_expression >2sigma(I)
_cod_data_source_file c5ce00527b2.cif
_cod_data_source_block 1047016
_cod_depositor_comments
;
The following automatic conversions were performed:

'_symmetry_cell_setting' value 'Orthorhombic' changed to
'orthorhombic' according to
/usr/data/users/saulius/crontab/automatic-downloads/rss-feeds/RSC/lib/dictionaries/cif_core.dic
dictionary named 'cif_core.dic' version 2.4.2 from 2011-04-26.

'_exptl_absorpt_correction_type' value 'MULTI-SCAN' changed to
'multi-scan' according to
/usr/data/users/saulius/crontab/automatic-downloads/rss-feeds/RSC/lib/dictionaries/cif_core.dic
dictionary named 'cif_core.dic' version 2.4.2 from 2011-04-26.

Automatic conversion script
Id: cif_fix_values 3271 2015-04-21 07:52:19Z andrius 

 Adding full bibliography for 7220331--7220334.cif.
;
_cod_original_sg_symbol_H-M Cmca
_cod_database_code 7220332

loop_
_symmetry_equiv_pos_as_xyz
'x, y, z'
'-x, -y+1/2, z+1/2'
'-x, y+1/2, -z+1/2'
'x, -y, -z'
'x+1/2, y+1/2, z'
'-x+1/2, -y+1, z+1/2'
'-x+1/2, y+1, -z+1/2'
'x+1/2, -y+1/2, -z'
'-x, -y, -z'
'x, y-1/2, -z-1/2'
'x, -y-1/2, z-1/2'
'-x, y, z'
'-x+1/2, -y+1/2, -z'
'x+1/2, y, -z-1/2'
'x+1/2, -y, z-1/2'
'-x+1/2, y+1/2, z'

loop_
_atom_site_label
_atom_site_type_symbol
_atom_site_fract_x
_atom_site_fract_y
_atom_site_fract_z
_atom_site_U_iso_or_equiv
_atom_site_adp_type
_atom_site_occupancy
_atom_site_symmetry_multiplicity
_atom_site_calc_flag
_atom_site_refinement_flags
_atom_site_disorder_group
Cu1 Cu 1.33469(15) 0.0000 0.5000 0.0618(14) Uani 1 2 d S .
Br1 Br 1.35968(12) 0.0522(2) 0.64231(16) 0.0747(12) Uani 1 1 d . .
O1 O 1.1315(4) 0.1521(9) 0.2881(7) 0.034(3) Uani 1 1 d U .
O2 O 1.0927(4) 0.1506(12) 0.4169(7) 0.053(4) Uani 1 1 d . .
O3 O 0.9630(6) 0.1178(15) 0.0121(8) 0.075(6) Uani 1 1 d . .
N1 N 1.3179(6) 0.1304(12) 0.4462(12) 0.051(5) Uani 1 1 d . .
N2 N 0.9214(9) 0.078(3) -0.3446(15) 0.063(10) Uani 0.50 1 d PDU -1
C1 C 1.3410(7) 0.2024(15) 0.4591(13) 0.044(4) Uani 1 1 d U .
H1A H 1.3702 0.1975 0.4943 0.053 Uiso 1 1 calc R .
C2 C 1.3298(7) 0.2880(14) 0.4288(12) 0.043(5) Uani 1 1 d . .
H2A H 1.3521 0.3379 0.4361 0.051 Uiso 1 1 calc R .
C3 C 1.2829(6) 0.2992(13) 0.3856(12) 0.035(4) Uani 1 1 d . .
H3A H 1.2725 0.3569 0.3631 0.042 Uiso 1 1 calc R .
C4 C 1.2533(5) 0.2212(10) 0.3781(9) 0.020(3) Uani 1 1 d U .
C5 C 1.2037(6) 0.2259(12) 0.3374(9) 0.027(4) Uani 1 1 d . .
H5A H 1.1903 0.2829 0.3183 0.033 Uiso 1 1 calc R .
C6 C 1.1790(6) 0.1517(12) 0.3282(10) 0.027(3) Uani 1 1 d U .
C7 C 1.1949(9) 0.0658(17) 0.3577(13) 0.057(6) Uani 1 1 d . .
H7A H 1.1752 0.0123 0.3497 0.069 Uiso 1 1 calc R .
C8 C 1.2405(7) 0.0623(13) 0.3991(16) 0.050(6) Uani 1 1 d . .
H8A H 1.2519 0.0047 0.4206 0.060 Uiso 1 1 calc R .
C9 C 1.2707(6) 0.1380(12) 0.4110(10) 0.029(4) Uani 1 1 d . .
C10 C 1.0921(5) 0.1504(14) 0.3374(10) 0.034(4) Uani 1 1 d . .
C11 C 0.9583(9) 0.082(2) -0.3996(19) 0.032(7) Uani 0.50 1 d PDU -1
H11A H 0.9494 0.0733 -0.4604 0.038 Uiso 0.50 1 d PR -1
C12 C 1.0072(11) 0.096(2) -0.387(2) 0.053(9) Uani 0.50 1 d PDU -1
H12A H 1.0304 0.0982 -0.4345 0.063 Uiso 0.50 1 calc PR -1
C13 C 1.0220(10) 0.108(2) -0.294(2) 0.033(8) Uani 0.50 1 d PDU -1
H13A H 1.0559 0.1238 -0.2807 0.040 Uiso 0.50 1 d PR -1
C14 C 0.9855(8) 0.1020(17) -0.2304(15) 0.012(6) Uani 0.50 1 d PDU -1
C15 C 1.0000 0.1105(16) -0.1395(13) 0.027(5) Uani 1 2 d SD .
H15A H 1.0336 0.1192 -0.1216 0.033 Uiso 0.50 1 calc PR .
C16 C 0.9600(9) 0.1049(17) -0.0786(16) 0.011(5) Uani 0.50 1 d PDU -1
C17 C 0.9065(12) 0.086(2) -0.107(2) 0.031(7) Uani 0.50 1 d PDU -1
H17A H 0.8804 0.0819 -0.0639 0.037 Uiso 0.50 1 d PR -1
C18 C 0.8956(11) 0.076(2) -0.1890(18) 0.020(6) Uani 0.50 1 d PDU -1
H18A H 0.8618 0.0654 -0.2073 0.024 Uiso 0.50 1 d PR -1
C19 C 0.9354(11) 0.082(2) -0.2571(15) 0.023(6) Uani 0.50 1 d PDU -1
C20 C 1.0000 0.137(3) 0.0480(15) 0.052(8) Uani 1 2 d S .
C21 C 1.0000 0.1528(17) 0.3337(13) 0.027(5) Uani 1 2 d S .
H21A H 1.0000 0.1584 0.3962 0.032 Uiso 1 2 calc SR .
C22 C 1.0446(5) 0.1484(12) 0.2863(8) 0.022(3) Uani 1 1 d . .
C23 C 1.0445(5) 0.1442(11) 0.1949(9) 0.022(3) Uani 1 1 d . .
H23A H 1.0752 0.1461 0.1637 0.026 Uiso 1 1 calc R .
C24 C 1.0000 0.1374(15) 0.1485(11) 0.018(4) Uani 1 2 d SU .

loop_
_atom_site_aniso_label
_atom_site_aniso_U_11
_atom_site_aniso_U_22
_atom_site_aniso_U_33
_atom_site_aniso_U_23
_atom_site_aniso_U_13
_atom_site_aniso_U_12
Cu1 0.042(2) 0.080(3) 0.063(3) 0.003(2) 0.000 0.000
Br1 0.073(2) 0.089(2) 0.0621(17) 0.0004(13) -0.0036(12) 0.0013(15)
O1 0.022(5) 0.057(6) 0.023(4) -0.007(4) -0.011(4) 0.000(4)
O2 0.031(7) 0.112(12) 0.015(5) 0.002(6) -0.015(5) -0.006(7)
O3 0.036(8) 0.169(19) 0.021(6) -0.015(9) 0.001(6) -0.009(10)
N1 0.034(9) 0.058(11) 0.061(10) -0.015(9) -0.028(8) 0.023(8)
N2 0.065(12) 0.061(12) 0.062(12) -0.007(8) -0.009(8) 0.003(8)
C1 0.034(7) 0.057(8) 0.041(7) -0.012(6) -0.008(6) -0.004(6)
C2 0.031(10) 0.058(12) 0.040(10) -0.019(9) 0.003(8) -0.026(9)
C3 0.026(9) 0.037(10) 0.043(9) -0.004(8) -0.001(7) -0.012(8)
C4 0.011(5) 0.033(6) 0.018(5) 0.001(5) 0.000(4) 0.003(5)
C5 0.019(8) 0.044(10) 0.019(7) 0.004(7) -0.006(6) 0.016(7)
C6 0.020(6) 0.041(7) 0.022(6) -0.001(5) -0.010(5) 0.003(5)
C7 0.046(13) 0.065(15) 0.061(14) -0.029(11) -0.021(10) -0.008(11)
C8 0.022(9) 0.042(11) 0.087(15) 0.012(10) -0.035(10) -0.004(8)
C9 0.024(8) 0.041(10) 0.021(7) -0.010(7) -0.010(6) 0.013(7)
C10 0.010(7) 0.072(13) 0.020(7) 0.003(8) -0.001(6) -0.013(8)
C11 0.034(10) 0.038(10) 0.024(9) 0.000(7) -0.007(7) 0.004(7)
C12 0.056(12) 0.054(11) 0.048(10) 0.000(7) -0.005(8) 0.002(8)
C13 0.036(10) 0.035(10) 0.028(10) 0.002(7) -0.002(7) 0.005(7)
C14 0.014(9) 0.013(8) 0.009(8) 0.001(6) -0.005(6) 0.002(6)
C15 0.034(13) 0.033(13) 0.015(10) -0.007(9) 0.000 0.000
C16 0.011(5) 0.011(5) 0.011(5) 0.000(2) -0.001(2) -0.001(2)
C17 0.027(10) 0.033(10) 0.031(9) -0.004(7) 0.001(7) 0.002(7)
C18 0.014(8) 0.024(9) 0.021(8) -0.001(7) -0.001(7) -0.002(7)
C19 0.023(9) 0.024(9) 0.022(9) -0.006(7) -0.009(7) 0.002(7)
C20 0.027(14) 0.11(3) 0.014(11) 0.001(14) 0.000 0.000
C21 0.019(11) 0.047(14) 0.014(9) -0.016(9) 0.000 0.000
C22 0.014(7) 0.051(10) 0.003(6) -0.003(6) 0.001(5) -0.001(7)
C23 0.016(7) 0.042(9) 0.008(6) -0.006(6) -0.002(5) 0.003(7)
C24 0.014(7) 0.028(7) 0.011(6) -0.002(6) 0.000 0.000

loop_
_atom_type_symbol
_atom_type_description
_atom_type_scat_dispersion_real
_atom_type_scat_dispersion_imag
_atom_type_scat_source
C C 0.0033 0.0016 'International Tables Vol C Tables 4.2.6.8 and 6.1.1.4'
H H 0.0000 0.0000 'International Tables Vol C Tables 4.2.6.8 and 6.1.1.4'
N N 0.0061 0.0033 'International Tables Vol C Tables 4.2.6.8 and 6.1.1.4'
O O 0.0106 0.0060 'International Tables Vol C Tables 4.2.6.8 and 6.1.1.4'
Cu Cu 0.3201 1.2651 'International Tables Vol C Tables 4.2.6.8 and 6.1.1.4'
Br Br -0.2901 2.4595 'International Tables Vol C Tables 4.2.6.8 and 6.1.1.4'

loop_
_geom_angle_atom_site_label_1
_geom_angle_atom_site_label_2
_geom_angle_atom_site_label_3
_geom_angle
_geom_angle_site_symmetry_1
_geom_angle_site_symmetry_3
N1 Cu1 N1 155.3(10) 4_556 .
N1 Cu1 Br1 97.0(4) 4_556 4_556
N1 Cu1 Br1 89.9(5) . 4_556
N1 Cu1 Br1 89.9(5) 4_556 .
N1 Cu1 Br1 97.0(4) . .
Br1 Cu1 Br1 147.2(2) 4_556 .
C18 Br1 C17 56.3(19) 14_556 14_556
C18 Br1 Cu1 145.2(13) 14_556 .
C17 Br1 Cu1 91.1(13) 14_556 .
C10 O1 C6 119.3(12) . .
C20 O3 C16 122.9(19) . .
C1 N1 C9 117.1(17) . .
C1 N1 Cu1 126.4(13) . .
C9 N1 Cu1 114.6(13) . .
C11 N2 C19 114(3) . .
N1 C1 C2 127.8(19) . .
C1 C2 C3 117.0(16) . .
C4 C3 C2 116.6(17) . .
C9 C4 C3 119.5(14) . .
C9 C4 C5 119.6(14) . .
C3 C4 C5 120.9(15) . .
C6 C5 C4 118.6(14) . .
C5 C6 C7 124.3(15) . .
C5 C6 O1 120.9(15) . .
C7 C6 O1 114.8(16) . .
C8 C7 C6 116.9(19) . .
C7 C8 C9 123.5(18) . .
N1 C9 C8 121.7(16) . .
N1 C9 C4 121.0(16) . .
C8 C9 C4 117.0(14) . .
O2 C10 O1 124.5(14) . .
O2 C10 C22 122.0(13) . .
O1 C10 C22 113.6(12) . .
N2 C11 C12 132(3) . .
C11 C12 C13 115(3) . .
C14 C13 C12 118(2) . .
C13 C14 C19 119(2) . .
C13 C14 C15 118.3(18) . .
C19 C14 C15 122.8(19) . .
C16 C15 C16 99(2) . 12_755
C16 C15 C14 114.4(14) . .
C16 C15 C14 145.4(15) 12_755 .
C16 C15 C14 145.4(15) . 12_755
C16 C15 C14 114.4(14) 12_755 12_755
C14 C15 C14 31.4(18) . 12_755
O3 C16 C15 126(2) . .
O3 C16 C17 111(2) . .
C15 C16 C17 123(2) . .
C18 C17 Br1 53.6(17) . 14_456
C18 C17 C16 121(3) . .
Br1 C17 C16 168(3) 14_456 .
Br1 C18 C17 70(2) 14_456 .
Br1 C18 C19 165(3) 14_456 .
C17 C18 C19 120(3) . .
N2 C19 C14 122(3) . .
N2 C19 C18 118(2) . .
C14 C19 C18 119(2) . .
O3 C20 O3 117(3) 12_755 .
O3 C20 C24 117.9(14) 12_755 .
O3 C20 C24 117.9(14) . .
C22 C21 C22 117.8(18) 12_755 .
C23 C22 C21 121.0(14) . .
C23 C22 C10 121.3(13) . .
C21 C22 C10 117.7(12) . .
C22 C23 C24 120.6(13) . .
C23 C24 C23 118.6(17) 12_755 .
C23 C24 C20 120.4(9) 12_755 .
C23 C24 C20 120.4(9) . .

loop_
_geom_bond_atom_site_label_1
_geom_bond_atom_site_label_2
_geom_bond_distance
_geom_bond_site_symmetry_2
Cu1 N1 2.117(17) 4_556
Cu1 N1 2.117(17) .
Cu1 Br1 2.381(3) 4_556
Cu1 Br1 2.381(3) .
Br1 C18 1.25(3) 14_556
Br1 C17 1.46(3) 14_556
O1 C10 1.297(19) .
O1 C6 1.411(18) .
O2 C10 1.202(19) .
O3 C20 1.17(2) .
O3 C16 1.39(3) .
N1 C1 1.23(3) .
N1 C9 1.38(2) .
N2 C11 1.295(19) .
N2 C19 1.380(14) .
C1 C2 1.36(3) .
C2 C3 1.43(3) .
C3 C4 1.39(2) .
C4 C9 1.39(2) .
C4 C5 1.47(2) .
C5 C6 1.28(2) .
C6 C7 1.40(3) .
C7 C8 1.38(3) .
C8 C9 1.38(2) .
C10 C22 1.49(2) .
C11 C12 1.34(2) .
C12 C13 1.47(5) .
C13 C14 1.38(4) .
C14 C19 1.44(4) .
C14 C15 1.44(3) .
C15 C16 1.42(3) .
C15 C16 1.42(3) 12_755
C15 C14 1.44(3) 12_755
C16 C17 1.52(4) .
C17 C18 1.29(4) .
C17 Br1 1.46(3) 14_456
C18 Br1 1.25(3) 14_456
C18 C19 1.49(4) .
C20 O3 1.17(2) 12_755
C20 C24 1.52(3) .
C21 C22 1.398(17) 12_755
C21 C22 1.398(17) .
C22 C23 1.384(18) .
C23 C24 1.391(16) .
C24 C23 1.391(16) 12_755
